data_4338754
loop_
_publ_author_name
'He, Jun'
'Duan, Jingjing'
'Shi, Huatian'
'Huang, Jian'
'Huang, Jiahong'
'Yu, Lin'
'Zeller, Matthias'
'Hunter, Allen D.'
'Xu, Zhengtao'

_publ_section_title
;
 Immobilization of Volatile and Corrosive Iodine Monochloride (ICl) and I2
 Reagents in a Stable Metal-Organic Framework.
;
_journal_issue 13
_journal_name_full 'Inorganic chemistry'
_journal_page_first 6837
_journal_page_last 6843
_journal_paper_doi 10.1021/ic500677t
_journal_volume 53
_journal_year 2014
_chemical_formula_moiety 'C10 H14 Cu I N4, I2'
_chemical_formula_sum 'C10 H14 Cu I3 N4'
_chemical_formula_weight 634.49
_chemical_name_systematic
;
 ?
;
_space_group_crystal_system orthorhombic
_space_group_IT_number 46
_space_group_name_Hall 'I 2 -2a'
_space_group_name_H-M_alt 'I m a 2'
_symmetry_space_group_name_Hall 'I 2 -2a'
_symmetry_space_group_name_H-M 'I m a 2'
_atom_sites_solution_hydrogens geom
_atom_sites_solution_primary direct
_atom_sites_solution_secondary difmap
_audit_creation_method SHELXL-2013
_cell_angle_alpha 90
_cell_angle_beta 90
_cell_angle_gamma 90
_cell_formula_units_Z 4
_cell_length_a 17.0405(11)
_cell_length_b 13.6295(11)
_cell_length_c 7.4617(5)
_cell_measurement_reflns_used 693
_cell_measurement_temperature 298(2)
_cell_measurement_theta_max 22.1240
_cell_measurement_theta_min 3.8210
_cell_volume 1733.0(2)
_computing_cell_refinement
;       
CrysAlisPro, Agilent Technologies,
Version 1.171.35.11 (release 31-12-2012 CrysAlis171 .NET)
(compiled Dec 31 21:56:12 2012)
;
_computing_data_collection
;       
CrysAlisPro, Agilent Technologies,
Version 1.171.35.11 (release 31-12-2012 CrysAlis171 .NET)
(compiled Dec 31 21:56:12 2012)
;
_computing_data_reduction
;       
CrysAlisPro, Agilent Technologies,
Version 1.171.35.11 (release 31-12-2012 CrysAlis171 .NET)
(compiled Dec 31 21:56:12 2012)
;
_computing_structure_refinement
;  
SHELXL-2012 (Sheldrick, 2012), 
SHELXLE Rev609 (H\"ubschle et al., 2011)
;
_computing_structure_solution 'isomorphous replacement'
_diffrn_ambient_temperature 298(2)
_diffrn_measured_fraction_theta_full 0.997
_diffrn_measured_fraction_theta_max 0.864
_diffrn_measurement_device_type 'Xcalibur, Atlas, Gemini'
_diffrn_measurement_method '\w scans'
_diffrn_radiation_monochromator graphite
_diffrn_radiation_type MoK\a
_diffrn_radiation_wavelength 0.71073
_diffrn_reflns_av_R_equivalents 0.0431
_diffrn_reflns_av_unetI/netI 0.0755
_diffrn_reflns_Laue_measured_fraction_full 0.997
_diffrn_reflns_Laue_measured_fraction_max 0.864
_diffrn_reflns_limit_h_max 16
_diffrn_reflns_limit_h_min -22
_diffrn_reflns_limit_k_max 16
_diffrn_reflns_limit_k_min -16
_diffrn_reflns_limit_l_max 7
_diffrn_reflns_limit_l_min -9
_diffrn_reflns_number 2789
_diffrn_reflns_point_group_measured_fraction_full 0.825
_diffrn_reflns_point_group_measured_fraction_max 0.687
_diffrn_reflns_theta_full 25.242
_diffrn_reflns_theta_max 28.506
_diffrn_reflns_theta_min 2.989
_diffrn_source 'Enhance (Mo) X-ray Source'
_diffrn_standards_interval_count 0
_diffrn_standards_interval_time infinity
_diffrn_standards_number 0
_exptl_absorpt_coefficient_mu 6.595
_exptl_absorpt_correction_T_max 1.00000
_exptl_absorpt_correction_T_min 0.48880
_exptl_absorpt_correction_type multi-scan
_exptl_absorpt_process_details
;
CrysAlisPro, Agilent Technologies,
Version 1.171.35.11 (release 31-12-2012 CrysAlis171 .NET)
(compiled Dec 31 21:56:12 2012)
Empirical absorption correction using spherical harmonics,
 implemented in SCALE3 ABSPACK scaling algorithm.
;
_exptl_crystal_colour black
_exptl_crystal_density_diffrn 2.432
_exptl_crystal_description block
_exptl_crystal_F_000 1160
_exptl_crystal_size_max 0.28
_exptl_crystal_size_mid 0.25
_exptl_crystal_size_min 0.22
_refine_diff_density_max 1.422
_refine_diff_density_min -0.971
_refine_diff_density_rms 0.165
_refine_ls_abs_structure_details
;
 Flack x determined using 291 quotients [(I+)-(I-)]/[(I+)+(I-)]
 (Parsons and Flack (2004), Acta Cryst. A60, s61).
;
_refine_ls_abs_structure_Flack 0.07(10)
_refine_ls_extinction_method none
_refine_ls_goodness_of_fit_ref 1.038
_refine_ls_hydrogen_treatment constr
_refine_ls_matrix_type full
_refine_ls_number_parameters 91
_refine_ls_number_reflns 1557
_refine_ls_number_restraints 1
_refine_ls_restrained_S_all 1.038
_refine_ls_R_factor_all 0.0997
_refine_ls_R_factor_gt 0.0591
_refine_ls_shift/su_max 0.000
_refine_ls_shift/su_mean 0.000
_refine_ls_structure_factor_coef Fsqd
_refine_ls_weighting_details 'w=1/[\s^2^(Fo^2^)+(0.0475P)^2^+10.5052P] where P=(Fo^2^+2Fc^2^)/3'
_refine_ls_weighting_scheme calc
_refine_ls_wR_factor_gt 0.1122
_refine_ls_wR_factor_ref 0.1283
_reflns_Friedel_coverage 0.477
_reflns_Friedel_fraction_full 0.622
_reflns_Friedel_fraction_max 0.481
_reflns_number_gt 1048
_reflns_number_total 1557
_reflns_threshold_expression 'I > 2\s(I)'
_cod_data_source_file ic500677t_si_002.cif
_cod_data_source_block TCuI-I2
_cod_depositor_comments 'Adding full bibliography for 4338753--4338755.cif.'
_cod_database_code 4338754
_shelx_space_group_comment
;
The symmetry employed for this shelxl refinement is uniquely defined
by the following loop, which should always be used as a source of
symmetry information in preference to the above space-group names.
They are only intended as comments.
;
_shelxl_version_number 2013-4

loop_
_space_group_symop_operation_xyz
'x, y, z'
'-x, -y, z'
'-x+1/2, y, z'
'x+1/2, -y, z'
'x+1/2, y+1/2, z+1/2'
'-x+1/2, -y+1/2, z+1/2'
'-x+1, y+1/2, z+1/2'
'x+1, -y+1/2, z+1/2'

loop_
_atom_site_label
_atom_site_type_symbol
_atom_site_fract_x
_atom_site_fract_y
_atom_site_fract_z
_atom_site_U_iso_or_equiv
_atom_site_adp_type
_atom_site_occupancy
_atom_site_site_symmetry_order
_atom_site_calc_flag
_atom_site_refinement_flags_posn
_atom_site_refinement_flags_adp
_atom_site_refinement_flags_occupancy
C1 C 0.6115(11) 0.4690(13) 0.784(3) 0.066(6) Uani 1 1 d . . .
H1A H 0.6388 0.4126 0.7389 0.099 Uiso 1 1 calc R U .
H1B H 0.5626 0.4487 0.8367 0.099 Uiso 1 1 calc R U .
H1C H 0.6431 0.5005 0.8740 0.099 Uiso 1 1 calc R U .
C2 C 0.5965(9) 0.5368(15) 0.640(3) 0.051(5) Uani 1 1 d . . .
C3 C 0.5332(10) 0.5359(12) 0.514(2) 0.041(4) Uani 1 1 d . . .
C4 C 0.5441(10) 0.6126(15) 0.401(2) 0.053(5) Uani 1 1 d . . .
C5 C 0.4999(14) 0.6497(18) 0.244(3) 0.085(8) Uani 1 1 d . . .
H5A H 0.5197 0.7130 0.2102 0.128 Uiso 1 1 calc R U .
H5B H 0.4453 0.6550 0.2740 0.128 Uiso 1 1 calc R U .
H5C H 0.5059 0.6050 0.1452 0.128 Uiso 1 1 calc R U .
N1 N 0.6437(7) 0.6137(12) 0.5987(19) 0.047(4) Uani 1 1 d . . .
N2 N 0.6114(8) 0.6561(11) 0.453(2) 0.049(4) Uani 1 1 d . . .
H2 H 0.6316 0.7058 0.3993 0.059 Uiso 1 1 calc R U .
Cu1 Cu 0.7500 0.6483(3) 0.6853(5) 0.0553(11) Uani 1 2 d S T P
I1 I 0.7500 0.84344(13) 0.5465(2) 0.0502(5) Uani 1 2 d S T P
I2 I 0.7500 1.05063(16) 0.7605(3) 0.0717(7) Uani 1 2 d S T P
I3 I 0.7500 1.2162(2) 0.9701(4) 0.1410(15) Uani 1 2 d S T P

loop_
_atom_site_aniso_label
_atom_site_aniso_U_11
_atom_site_aniso_U_22
_atom_site_aniso_U_33
_atom_site_aniso_U_23
_atom_site_aniso_U_13
_atom_site_aniso_U_12
C1 0.072(13) 0.048(11) 0.077(16) 0.007(13) -0.013(13) -0.029(10)
C2 0.033(8) 0.075(16) 0.044(11) 0.002(11) 0.003(10) 0.001(10)
C3 0.042(9) 0.046(10) 0.036(11) -0.001(9) 0.004(8) -0.016(8)
C4 0.039(9) 0.080(15) 0.041(12) 0.005(10) -0.008(8) -0.016(9)
C5 0.080(14) 0.10(2) 0.073(15) 0.019(14) -0.020(13) -0.040(15)
N1 0.032(7) 0.059(10) 0.049(10) -0.003(7) 0.007(7) -0.012(8)
N2 0.037(8) 0.072(12) 0.038(8) 0.012(10) 0.002(7) -0.008(8)
Cu1 0.0270(17) 0.065(3) 0.074(3) -0.005(2) 0.000 0.000
I1 0.0561(13) 0.0436(11) 0.0509(10) 0.0048(10) 0.000 0.000
I2 0.0871(16) 0.0678(15) 0.0601(12) 0.0085(12) 0.000 0.000
I3 0.247(4) 0.094(2) 0.0814(19) -0.0210(18) 0.000 0.000

loop_
_atom_type_symbol
_atom_type_description
_atom_type_scat_dispersion_real
_atom_type_scat_dispersion_imag
_atom_type_scat_source
C C 0.0033 0.0016 'International Tables Vol C Tables 4.2.6.8 and 6.1.1.4'
H H 0.0000 0.0000 'International Tables Vol C Tables 4.2.6.8 and 6.1.1.4'
N N 0.0061 0.0033 'International Tables Vol C Tables 4.2.6.8 and 6.1.1.4'
Cu Cu 0.3201 1.2651 'International Tables Vol C Tables 4.2.6.8 and 6.1.1.4'
I I -0.4742 1.8119 'International Tables Vol C Tables 4.2.6.8 and 6.1.1.4'

loop_
_geom_angle_atom_site_label_1
_geom_angle_atom_site_label_2
_geom_angle_atom_site_label_3
_geom_angle
_geom_angle_site_symmetry_1
_geom_angle_site_symmetry_3
C2 C1 H1A 109.5 . .
C2 C1 H1B 109.5 . .
H1A C1 H1B 109.5 . .
C2 C1 H1C 109.5 . .
H1A C1 H1C 109.5 . .
H1B C1 H1C 109.5 . .
N1 C2 C3 107.8(17) . .
N1 C2 C1 123.9(16) . .
C3 C2 C1 128.3(17) . .
C4 C3 C2 107.4(14) . .
C4 C3 C3 127.5(14) . 2_665
C2 C3 C3 125.1(14) . 2_665
N2 C4 C3 105.9(15) . .
N2 C4 C5 120.9(17) . .
C3 C4 C5 133.2(17) . .
C4 C5 H5A 109.5 . .
C4 C5 H5B 109.5 . .
H5A C5 H5B 109.5 . .
C4 C5 H5C 109.5 . .
H5A C5 H5C 109.5 . .
H5B C5 H5C 109.5 . .
N2 N1 C2 105.7(14) . .
N2 N1 Cu1 122.3(11) . .
C2 N1 Cu1 130.8(13) . .
N1 N2 C4 113.2(15) . .
N1 N2 H2 123.4 . .
C4 N2 H2 123.4 . .
N1 Cu1 N1 132.3(8) . 3_655
N1 Cu1 I1 109.6(4) . 6_665
N1 Cu1 I1 109.6(4) 3_655 6_665
N1 Cu1 I1 95.9(5) . .
N1 Cu1 I1 95.9(5) 3_655 .
I1 Cu1 I1 108.89(14) 6_665 .
Cu1 I1 Cu1 113.67(11) 6_664 .

loop_
_geom_bond_atom_site_label_1
_geom_bond_atom_site_label_2
_geom_bond_distance
_geom_bond_site_symmetry_2
C1 C2 1.44(3) .
C1 H1A 0.9600 .
C1 H1B 0.9600 .
C1 H1C 0.9600 .
C2 N1 1.36(2) .
C2 C3 1.43(2) .
C3 C4 1.36(2) .
C3 C3 1.50(3) 2_665
C4 N2 1.35(2) .
C4 C5 1.48(3) .
C5 H5A 0.9600 .
C5 H5B 0.9600 .
C5 H5C 0.9600 .
N1 N2 1.35(2) .
N1 Cu1 1.980(13) .
N2 H2 0.8600 .
Cu1 N1 1.980(13) 3_655
Cu1 I1 2.697(4) 6_665
Cu1 I1 2.854(4) .
I1 Cu1 2.697(4) 6_664
I2 I3 2.745(4) .

loop_
_geom_hbond_atom_site_label_D
_geom_hbond_atom_site_label_H
_geom_hbond_atom_site_label_A
_geom_hbond_distance_DH
_geom_hbond_distance_HA
_geom_hbond_distance_DA
_geom_hbond_angle_DHA
N2 H2 I1 0.86 2.97 3.548(15) 126.7

loop_
_geom_torsion_atom_site_label_1
_geom_torsion_atom_site_label_2
_geom_torsion_atom_site_label_3
_geom_torsion_atom_site_label_4
_geom_torsion
_geom_torsion_site_symmetry_1
_geom_torsion_site_symmetry_4
N1 C2 C3 C4 0(2) . .
C1 C2 C3 C4 -179(2) . .
N1 C2 C3 C3 -178.7(17) . 2_665
C1 C2 C3 C3 3(3) . 2_665
C2 C3 C4 N2 1(2) . .
C3 C3 C4 N2 179.8(18) 2_665 .
C2 C3 C4 C5 179(2) . .
C3 C3 C4 C5 -2(4) 2_665 .
C3 C2 N1 N2 -1.1(18) . .
C1 C2 N1 N2 177.6(19) . .
C3 C2 N1 Cu1 -168.4(12) . .
C1 C2 N1 Cu1 10(3) . .
C2 N1 N2 C4 2(2) . .
Cu1 N1 N2 C4 170.7(13) . .
C3 C4 N2 N1 -2(2) . .
C5 C4 N2 N1 179.5(17) . .
